data_4024494
loop_
_publ_author_name
'Jing Sun'
'Li-Li Zhang'
'Er-Yan Xia'
'Chao-Guo Yan'

_publ_contact_author_address
;
      College of Chemistry & Chemical Engineering
      Yangzhou University
      Yangzhou 225002, 
      P.R. China
;
_publ_contact_author_email cgyan@yzu.edu.cn
_publ_contact_author_fax +86-514-7975590-8401
_publ_contact_author_name 'Chao Guo Yan'
_publ_contact_author_phone +86-514-7975531
_publ_section_title
;
Synthesis of Dihydrothiophenes or Spirocyclic Compounds by Domino Reactions
of 1,3-Thiazolidinedione
;
_journal_name_full 'Journal of Organic Chemistry'
_journal_page_first 3398
_journal_page_last 3401
_journal_paper_doi 10.1021/jo900215a
_journal_volume 74
_journal_year 2009
_chemical_formula_moiety 'C15 H16 N4 O2 S'
_chemical_formula_sum 'C15 H16 N4 O2 S'
_chemical_formula_weight 316.38
_chemical_name_systematic
; 
 ? 
;
_space_group_IT_number 14
_symmetry_cell_setting monoclinic
_symmetry_space_group_name_Hall '-P 2yn'
_symmetry_space_group_name_H-M 'P 1 21/n 1'
_atom_sites_solution_hydrogens geom
_atom_sites_solution_primary direct
_atom_sites_solution_secondary difmap
_audit_creation_method SHELXL-97
_cell_angle_alpha 90.00
_cell_angle_beta 95.1860(10)
_cell_angle_gamma 90.00
_cell_formula_units_Z 4
_cell_length_a 6.6668(8)
_cell_length_b 14.9641(17)
_cell_length_c 15.9727(18)
_cell_measurement_reflns_used 5965
_cell_measurement_temperature 296(2)
_cell_measurement_theta_max 27.6
_cell_measurement_theta_min 2.6
_cell_volume 1587.0(3)
_computing_cell_refinement 'Bruker SMART'
_computing_data_collection 'Bruker SMART'
_computing_data_reduction 'Bruker SAINT'
_computing_molecular_graphics 'Bruker SHELXTL'
_computing_publication_material 'Bruker SHELXTL'
_computing_structure_refinement 'SHELXL-97 (Sheldrick, 1997)'
_computing_structure_solution 'SHELXS-97 (Sheldrick, 1990)'
_diffrn_ambient_temperature 296(2)
_diffrn_measured_fraction_theta_full 0.997
_diffrn_measured_fraction_theta_max 0.997
_diffrn_measurement_device_type 'CCD area detector'
_diffrn_measurement_method 'phi and omega scans'
_diffrn_radiation_monochromator graphite
_diffrn_radiation_source 'fine-focus sealed tube'
_diffrn_radiation_type MoK\a
_diffrn_radiation_wavelength 0.71073
_diffrn_reflns_av_R_equivalents 0.0297
_diffrn_reflns_av_sigmaI/netI 0.0261
_diffrn_reflns_limit_h_max 8
_diffrn_reflns_limit_h_min -7
_diffrn_reflns_limit_k_max 18
_diffrn_reflns_limit_k_min -18
_diffrn_reflns_limit_l_max 18
_diffrn_reflns_limit_l_min -19
_diffrn_reflns_number 11688
_diffrn_reflns_theta_full 25.50
_diffrn_reflns_theta_max 25.50
_diffrn_reflns_theta_min 1.87
_exptl_absorpt_coefficient_mu 0.216
_exptl_absorpt_correction_T_max 0.9621
_exptl_absorpt_correction_T_min 0.9519
_exptl_absorpt_correction_type multi-scan
_exptl_absorpt_process_details sadabs
_exptl_crystal_colour colorless
_exptl_crystal_density_diffrn 1.324
_exptl_crystal_density_method 'not measured'
_exptl_crystal_description block
_exptl_crystal_F_000 664
_exptl_crystal_size_max 0.23
_exptl_crystal_size_mid 0.20
_exptl_crystal_size_min 0.18
_refine_diff_density_max 0.299
_refine_diff_density_min -0.292
_refine_diff_density_rms 0.047
_refine_ls_extinction_method none
_refine_ls_goodness_of_fit_ref 1.101
_refine_ls_hydrogen_treatment constr
_refine_ls_matrix_type full
_refine_ls_number_parameters 211
_refine_ls_number_reflns 2941
_refine_ls_number_restraints 0
_refine_ls_restrained_S_all 1.101
_refine_ls_R_factor_all 0.0482
_refine_ls_R_factor_gt 0.0406
_refine_ls_shift/su_max 0.016
_refine_ls_shift/su_mean 0.001
_refine_ls_structure_factor_coef Fsqd
_refine_ls_weighting_details 'calc w=1/[\s^2^(Fo^2^)+(0.0542P)^2^+0.7162P] where P=(Fo^2^+2Fc^2^)/3'
_refine_ls_weighting_scheme calc
_refine_ls_wR_factor_gt 0.1060
_refine_ls_wR_factor_ref 0.1122
_reflns_number_gt 2516
_reflns_number_total 2941
_reflns_threshold_expression >2sigma(I)
_cod_data_source_file jo900215a_si_001_02.cif
_cod_data_source_block 2a
_cod_depositor_comments
;
The following automatic conversions were performed:
'_symmetry_cell_setting' value 'Monoclinic' changed to 'monoclinic'
according to '/home/saulius/struct/CIF-dictionaries/cif_core.dic'
dictionary named 'cif_core.dic' version 2.4.1 from 2010-06-29.

Automatic conversion script
Id: cif_fix_enum 1527 2010-12-29 10:47:43Z saulius 
;
_cod_original_sg_symbol_H-M 'P 21/n'
_cod_database_code 4024494

loop_
_symmetry_equiv_pos_as_xyz
'x, y, z'
'-x+1/2, y+1/2, -z+1/2'
'-x, -y, -z'
'x-1/2, -y-1/2, z-1/2'

loop_
_atom_site_label
_atom_site_type_symbol
_atom_site_fract_x
_atom_site_fract_y
_atom_site_fract_z
_atom_site_U_iso_or_equiv
_atom_site_adp_type
_atom_site_occupancy
_atom_site_symmetry_multiplicity
_atom_site_calc_flag
_atom_site_refinement_flags
_atom_site_disorder_assembly
_atom_site_disorder_group
S1 S 0.25517(7) 0.51450(3) 0.25301(3) 0.03088(15) Uani 1 1 d . . .
O2 O 0.1011(2) 0.36433(9) 0.15860(8) 0.0398(3) Uani 1 1 d . . .
O1 O 0.5936(2) 0.50273(12) 0.09301(9) 0.0511(4) Uani 1 1 d . . .
N4 N 0.0081(3) 0.35560(12) 0.01879(10) 0.0422(4) Uani 1 1 d . . .
C7 C 0.6593(3) 0.48477(14) 0.26210(11) 0.0342(4) Uani 1 1 d . B .
H7 H 0.7656 0.4793 0.2238 0.041 Uiso 1 1 calc R . .
N3 N 0.3042(2) 0.42825(12) 0.06702(9) 0.0346(4) Uani 1 1 d . . .
C11 C 0.4616(3) 0.44774(13) 0.21672(11) 0.0316(4) Uani 1 1 d . . .
H11 H 0.4448 0.3844 0.2301 0.038 Uiso 1 1 calc R . .
N2 N 0.3378(2) 0.68614(11) 0.28395(12) 0.0405(4) Uani 1 1 d . . .
C13 C 0.1329(3) 0.38062(12) 0.08557(12) 0.0330(4) Uani 1 1 d . . .
C9 C 0.4192(3) 0.60575(13) 0.27280(11) 0.0294(4) Uani 1 1 d . . .
C12 C 0.4580(3) 0.46130(14) 0.12196(11) 0.0346(4) Uani 1 1 d . . .
C8 C 0.6178(3) 0.58300(14) 0.27406(11) 0.0328(4) Uani 1 1 d . . .
N1 N 0.8974(3) 0.70032(15) 0.29668(13) 0.0509(5) Uani 1 1 d . . .
C6 C 0.7269(3) 0.43432(15) 0.34276(12) 0.0384(5) Uani 1 1 d . . .
C10 C 0.7722(3) 0.64727(15) 0.28674(12) 0.0371(5) Uani 1 1 d . . .
C1 C 0.8518(4) 0.36434(16) 0.33934(15) 0.0540(6) Uani 1 1 d . B .
H1 H 0.8936 0.3473 0.2877 0.065 Uiso 1 1 calc R . .
C14 C -0.1753(4) 0.30772(18) 0.03325(16) 0.0545(6) Uani 1 1 d . . .
H14A H -0.1599 0.2457 0.0200 0.082 Uiso 1 1 calc R . .
H14B H -0.2863 0.3323 -0.0019 0.082 Uiso 1 1 calc R . .
H14C H -0.2009 0.3136 0.0912 0.082 Uiso 1 1 calc R . .
C3 C 0.8666(4) 0.3406(2) 0.48704(16) 0.0648(7) Uani 1 1 d . . .
H3 H 0.8824 0.3021 0.5329 0.078 Uiso 1 1 calc R A 1
C15 C 0.0475(4) 0.3669(2) -0.06909(13) 0.0603(7) Uani 1 1 d . . .
H15A H 0.0321 0.4286 -0.0845 0.090 Uiso 1 1 calc R . .
H15B H -0.0461 0.3314 -0.1042 0.090 Uiso 1 1 calc R . .
H15C H 0.1824 0.3479 -0.0763 0.090 Uiso 1 1 calc R . .
C5 C 0.7131(8) 0.4765(4) 0.4224(3) 0.0496(14) Uani 0.504(7) 1 d P B 1
H5 H 0.6589 0.5334 0.4263 0.059 Uiso 0.504(7) 1 calc PR B 1
C4 C 0.7840(9) 0.4289(4) 0.4935(3) 0.0627(18) Uani 0.504(7) 1 d P B 1
H4 H 0.7780 0.4544 0.5463 0.075 Uiso 0.504(7) 1 calc PR B 1
C5' C 0.6263(12) 0.4361(5) 0.4159(3) 0.079 Uani 0.50 1 d P B 2
H5' H 0.5075 0.4687 0.4164 0.095 Uiso 0.504(7) 1 calc PR B 2
C4' C 0.7012(12) 0.3897(5) 0.4888(3) 0.071 Uani 0.50 1 d P B 2
H4' H 0.6356 0.3934 0.5376 0.086 Uiso 0.504(7) 1 calc PR B 2
C2 C 0.9198(5) 0.3169(2) 0.41069(18) 0.0740(9) Uani 1 1 d . B .
H2 H 1.0038 0.2679 0.4059 0.089 Uiso 1 1 calc R . .
H3A H 0.3167 0.4407 0.0143 0.042(6) Uiso 1 1 d R . .
H2A H 0.2051 0.6945 0.2838 0.046(6) Uiso 1 1 d R . .
H2B H 0.4048 0.7315 0.2985 0.047(7) Uiso 1 1 d R . .

loop_
_atom_site_aniso_label
_atom_site_aniso_U_11
_atom_site_aniso_U_22
_atom_site_aniso_U_33
_atom_site_aniso_U_23
_atom_site_aniso_U_13
_atom_site_aniso_U_12
S1 0.0276(3) 0.0335(3) 0.0320(3) -0.00224(18) 0.00532(18) -0.00025(18)
O2 0.0535(9) 0.0389(8) 0.0273(7) 0.0028(6) 0.0049(6) -0.0017(6)
O1 0.0448(9) 0.0837(12) 0.0241(7) 0.0066(7) -0.0007(6) -0.0149(8)
N4 0.0430(10) 0.0528(11) 0.0297(9) 0.0014(8) -0.0021(7) -0.0041(8)
C7 0.0292(10) 0.0509(12) 0.0222(9) -0.0003(8) 0.0016(7) 0.0148(8)
N3 0.0357(9) 0.0483(10) 0.0193(8) 0.0012(7) 0.0002(6) 0.0037(7)
C11 0.0354(10) 0.0376(10) 0.0216(9) 0.0002(7) 0.0020(7) 0.0102(8)
N2 0.0211(8) 0.0342(9) 0.0659(12) -0.0096(8) 0.0030(7) -0.0006(7)
C13 0.0373(10) 0.0328(10) 0.0289(10) 0.0006(8) 0.0019(8) 0.0077(8)
C9 0.0256(9) 0.0369(10) 0.0256(9) -0.0014(7) 0.0018(7) 0.0006(7)
C12 0.0367(11) 0.0440(11) 0.0228(9) 0.0003(8) 0.0005(8) 0.0080(9)
C8 0.0242(9) 0.0472(11) 0.0266(9) -0.0025(8) -0.0002(7) 0.0060(8)
N1 0.0230(9) 0.0724(13) 0.0571(12) -0.0077(10) 0.0018(8) -0.0015(9)
C6 0.0334(10) 0.0558(13) 0.0250(9) 0.0014(9) -0.0021(8) 0.0132(9)
C10 0.0227(10) 0.0583(13) 0.0302(10) -0.0044(9) 0.0021(7) 0.0089(9)
C1 0.0646(16) 0.0565(14) 0.0418(13) 0.0111(11) 0.0093(11) 0.0207(12)
C14 0.0540(14) 0.0578(14) 0.0506(14) -0.0008(11) -0.0004(11) -0.0145(11)
C3 0.0696(17) 0.0766(19) 0.0441(14) 0.0199(13) -0.0168(12) 0.0117(14)
C15 0.0585(15) 0.091(2) 0.0288(11) 0.0008(12) -0.0075(10) -0.0173(14)
C5 0.058(3) 0.063(3) 0.027(2) -0.001(2) 0.000(2) 0.007(2)
C4 0.071(4) 0.086(4) 0.030(3) 0.003(3) -0.002(2) 0.001(3)
C5' 0.106 0.101 0.032 0.012 0.020 0.086
C4' 0.112 0.082 0.023 0.010 0.022 0.050
C2 0.085(2) 0.0768(19) 0.0594(17) 0.0251(14) 0.0038(14) 0.0376(16)

loop_
_atom_type_symbol
_atom_type_description
_atom_type_scat_dispersion_real
_atom_type_scat_dispersion_imag
_atom_type_scat_source
C C 0.0033 0.0016 'International Tables Vol C Tables 4.2.6.8 and 6.1.1.4'
H H 0.0000 0.0000 'International Tables Vol C Tables 4.2.6.8 and 6.1.1.4'
N N 0.0061 0.0033 'International Tables Vol C Tables 4.2.6.8 and 6.1.1.4'
O O 0.0106 0.0060 'International Tables Vol C Tables 4.2.6.8 and 6.1.1.4'
S S 0.1246 0.1234 'International Tables Vol C Tables 4.2.6.8 and 6.1.1.4'

loop_
_geom_angle_atom_site_label_1
_geom_angle_atom_site_label_2
_geom_angle_atom_site_label_3
_geom_angle
_geom_angle_site_symmetry_1
_geom_angle_site_symmetry_3
_geom_angle_publ_flag
C9 S1 C11 90.44(9) . . ?
C13 N4 C14 118.69(18) . . ?
C13 N4 C15 125.30(18) . . ?
C14 N4 C15 115.87(18) . . ?
C8 C7 C6 114.71(16) . . ?
C8 C7 C11 104.43(14) . . ?
C6 C7 C11 113.08(17) . . ?
C8 C7 H7 108.1 . . ?
C6 C7 H7 108.1 . . ?
C11 C7 H7 108.1 . . ?
C12 N3 C13 128.40(16) . . ?
C12 N3 H3A 114.0 . . ?
C13 N3 H3A 117.6 . . ?
C12 C11 C7 110.70(16) . . ?
C12 C11 S1 107.20(12) . . ?
C7 C11 S1 106.75(12) . . ?
C12 C11 H11 110.7 . . ?
C7 C11 H11 110.7 . . ?
S1 C11 H11 110.7 . . ?
C9 N2 H2A 122.6 . . ?
C9 N2 H2B 123.7 . . ?
H2A N2 H2B 113.1 . . ?
O2 C13 N4 123.39(19) . . ?
O2 C13 N3 121.04(17) . . ?
N4 C13 N3 115.57(16) . . ?
N2 C9 C8 128.80(18) . . ?
N2 C9 S1 117.94(13) . . ?
C8 C9 S1 113.26(15) . . ?
O1 C12 N3 118.31(17) . . ?
O1 C12 C11 119.83(17) . . ?
N3 C12 C11 121.86(17) . . ?
C9 C8 C10 121.77(18) . . ?
C9 C8 C7 115.43(17) . . ?
C10 C8 C7 122.79(16) . . ?
C1 C6 C5' 113.3(3) . . ?
C1 C6 C5 118.1(3) . . ?
C5' C6 C5 34.3(4) . . ?
C1 C6 C7 119.26(18) . . ?
C5' C6 C7 124.6(3) . . ?
C5 C6 C7 119.7(3) . . ?
N1 C10 C8 179.4(2) . . ?
C6 C1 C2 121.7(2) . . ?
C6 C1 H1 119.2 . . ?
C2 C1 H1 119.2 . . ?
N4 C14 H14A 109.5 . . ?
N4 C14 H14B 109.5 . . ?
H14A C14 H14B 109.5 . . ?
N4 C14 H14C 109.5 . . ?
H14A C14 H14C 109.5 . . ?
H14B C14 H14C 109.5 . . ?
C4' C3 C2 116.8(3) . . ?
C4' C3 C4 33.5(4) . . ?
C2 C3 C4 116.1(3) . . ?
C4' C3 H3 111.2 . . ?
C2 C3 H3 121.9 . . ?
C4 C3 H3 121.9 . . ?
N4 C15 H15A 109.5 . . ?
N4 C15 H15B 109.5 . . ?
H15A C15 H15B 109.5 . . ?
N4 C15 H15C 109.5 . . ?
H15A C15 H15C 109.5 . . ?
H15B C15 H15C 109.5 . . ?
C4 C5 C6 117.2(5) . . ?
C4 C5 H5 121.4 . . ?
C6 C5 H5 121.4 . . ?
C5 C4 C3 121.1(5) . . ?
C5 C4 H4 119.4 . . ?
C3 C4 H4 119.4 . . ?
C6 C5' C4' 121.3(5) . . ?
C6 C5' H5' 119.4 . . ?
C4' C5' H5' 119.4 . . ?
C3 C4' C5' 119.3(5) . . ?
C3 C4' H4' 120.3 . . ?
C5' C4' H4' 120.3 . . ?
C3 C2 C1 121.1(3) . . ?
C3 C2 H2 119.4 . . ?
C1 C2 H2 119.4 . . ?

loop_
_geom_bond_atom_site_label_1
_geom_bond_atom_site_label_2
_geom_bond_distance
_geom_bond_site_symmetry_2
_geom_bond_publ_flag
S1 C9 1.7601(19) . ?
S1 C11 1.8364(18) . ?
O2 C13 1.229(2) . ?
O1 C12 1.221(2) . ?
N4 C13 1.345(3) . ?
N4 C14 1.454(3) . ?
N4 C15 1.461(3) . ?
C7 C8 1.511(3) . ?
C7 C6 1.526(3) . ?
C7 C11 1.548(3) . ?
C7 H7 0.9800 . ?
N3 C12 1.379(2) . ?
N3 C13 1.400(3) . ?
N3 H3A 0.8744 . ?
C11 C12 1.525(2) . ?
C11 H11 0.9800 . ?
N2 C9 1.338(2) . ?
N2 H2A 0.8932 . ?
N2 H2B 0.8339 . ?
C9 C8 1.365(3) . ?
C8 C10 1.410(3) . ?
N1 C10 1.152(3) . ?
C6 C1 1.342(3) . ?
C6 C5' 1.400(6) . ?
C6 C5 1.430(5) . ?
C1 C2 1.384(3) . ?
C1 H1 0.9300 . ?
C14 H14A 0.9600 . ?
C14 H14B 0.9600 . ?
C14 H14C 0.9600 . ?
C3 C4' 1.327(7) . ?
C3 C2 1.348(4) . ?
C3 C4 1.439(7) . ?
C3 H3 0.9300 . ?
C15 H15A 0.9600 . ?
C15 H15B 0.9600 . ?
C15 H15C 0.9600 . ?
C5 C4 1.387(7) . ?
C5 H5 0.9300 . ?
C4 H4 0.9300 . ?
C5' C4' 1.408(8) . ?
C5' H5' 0.9300 . ?
C4' H4' 0.9300 . ?
C2 H2 0.9300 . ?

loop_
_geom_torsion_atom_site_label_1
_geom_torsion_atom_site_label_2
_geom_torsion_atom_site_label_3
_geom_torsion_atom_site_label_4
_geom_torsion
_geom_torsion_site_symmetry_1
_geom_torsion_site_symmetry_2
_geom_torsion_site_symmetry_3
_geom_torsion_site_symmetry_4
_geom_torsion_publ_flag
C8 C7 C11 C12 85.02(17) . . . . ?
C6 C7 C11 C12 -149.60(16) . . . . ?
C8 C7 C11 S1 -31.32(17) . . . . ?
C6 C7 C11 S1 94.05(16) . . . . ?
C9 S1 C11 C12 -91.60(14) . . . . ?
C9 S1 C11 C7 27.05(13) . . . . ?
C14 N4 C13 O2 0.8(3) . . . . ?
C15 N4 C13 O2 -174.6(2) . . . . ?
C14 N4 C13 N3 -178.57(19) . . . . ?
C15 N4 C13 N3 6.0(3) . . . . ?
C12 N3 C13 O2 1.4(3) . . . . ?
C12 N3 C13 N4 -179.26(19) . . . . ?
C11 S1 C9 N2 164.66(16) . . . . ?
C11 S1 C9 C8 -15.00(15) . . . . ?
C13 N3 C12 O1 -178.78(19) . . . . ?
C13 N3 C12 C11 1.0(3) . . . . ?
C7 C11 C12 O1 -5.0(3) . . . . ?
S1 C11 C12 O1 111.07(19) . . . . ?
C7 C11 C12 N3 175.28(17) . . . . ?
S1 C11 C12 N3 -68.7(2) . . . . ?
N2 C9 C8 C10 -1.3(3) . . . . ?
S1 C9 C8 C10 178.30(14) . . . . ?
N2 C9 C8 C7 177.95(18) . . . . ?
S1 C9 C8 C7 -2.4(2) . . . . ?
C6 C7 C8 C9 -101.8(2) . . . . ?
C11 C7 C8 C9 22.5(2) . . . . ?
C6 C7 C8 C10 77.4(2) . . . . ?
C11 C7 C8 C10 -158.24(17) . . . . ?
C8 C7 C6 C1 -149.3(2) . . . . ?
C11 C7 C6 C1 91.1(2) . . . . ?
C8 C7 C6 C5' 51.1(5) . . . . ?
C11 C7 C6 C5' -68.5(5) . . . . ?
C8 C7 C6 C5 10.7(4) . . . . ?
C11 C7 C6 C5 -108.9(3) . . . . ?
C9 C8 C10 N1 -38(23) . . . . ?
C7 C8 C10 N1 143(23) . . . . ?
C5' C6 C1 C2 -19.1(6) . . . . ?
C5 C6 C1 C2 18.8(5) . . . . ?
C7 C6 C1 C2 179.1(3) . . . . ?
C1 C6 C5 C4 -17.3(6) . . . . ?
C5' C6 C5 C4 73.5(7) . . . . ?
C7 C6 C5 C4 -177.5(4) . . . . ?
C6 C5 C4 C3 -0.4(8) . . . . ?
C4' C3 C4 C5 -82.9(8) . . . . ?
C2 C3 C4 C5 16.9(7) . . . . ?
C1 C6 C5' C4' 21.1(10) . . . . ?
C5 C6 C5' C4' -85.0(10) . . . . ?
C7 C6 C5' C4' -178.2(6) . . . . ?
C2 C3 C4' C5' -18.8(10) . . . . ?
C4 C3 C4' C5' 78.6(9) . . . . ?
C6 C5' C4' C3 -2.5(12) . . . . ?
C4' C3 C2 C1 21.3(6) . . . . ?
C4 C3 C2 C1 -16.2(5) . . . . ?
C6 C1 C2 C3 -1.5(5) . . . . ?
